data_8100334
loop_
_publ_author_name
'Khedhiri, Lamia'

_publ_section_title
;
Crystal structure of 2,5-dimethylanilinium cyclohexaphosphate octahydrate, 
(C~8~H~12~N)~6~O~18~P~6~ &#x00B7; 8H~2~O
;
_journal_issue 2
_journal_name_full 'Zeitschrift f\"ur Kristallographie - New Crystal Structures'
_journal_page_first 233
_journal_page_last 234
_journal_paper_doi 10.1524/ncrs.2003.218.2.233
_journal_volume 218
_journal_year 2003
_chemical_formula_moiety '6C8 H12 N +, O18 P6 6-, 8H2 O'
_chemical_formula_structural '(C8 H12 N)6 O18 P6 . 8H2 O'
_chemical_formula_sum 'C48 H88 N6 O26 P6'
_chemical_formula_weight 1351.09
_space_group_IT_number 2
_symmetry_cell_setting triclinic
_symmetry_Int_Tables_number 2
_symmetry_space_group_name_Hall '-P 1'
_symmetry_space_group_name_H-M 'P -1'
_cell_angle_alpha 99.82(6)
_cell_angle_beta 98.02(2)
_cell_angle_gamma 75.96(5)
_cell_formula_units_Z 1
_cell_length_a 10.759(3)
_cell_length_b 10.351(9)
_cell_length_c 15.914(6)
_cell_measurement_temperature 296
_cell_volume 1685.2(16)
_diffrn_ambient_temperature 296
_exptl_crystal_density_diffrn 1.331
_cod_depositor_comments
;
Automatic conversion scripts had previously changed
'_atom_site_refinement_flags' tag values 'd' into 'D' as recommended by
'cif_core.dic' version 2.4.1. However, manual inspection revealed that the
underlying problem was actually related to a wrong tag names inside the 
atom site loop. '_atom_site_calc_flag' tag and '_atom_site_refinement_flags' 
tag were switched after consulting the original paper.

Antanas Vaitkus,
2015-03-28
;
_cod_database_code 8100334

loop_
_symmetry_equiv_pos_as_xyz
'  +x,  +y,  +z'
'  -x,  -y,  -z'

loop_
_atom_site_label
_atom_site_fract_x
_atom_site_fract_y
_atom_site_fract_z
_atom_site_U_iso_or_equiv
_atom_site_occupancy
_atom_site_adp_type
_atom_site_calc_flag
_atom_site_refinement_flags
_atom_site_calc_attached_atom
P(1) 0.52584(7) 0.80582(7) 0.10980(4) 0.0417(2) 1.000 Uani d ? ?
P(2) 0.30241(6) 0.86612(7) -0.01769(4) 0.0374(2) 1.000 Uani d ? ?
P(3) 0.26652(7) 1.15388(7) -0.02428(4) 0.0394(2) 1.000 Uani d ? ?
O(1) 0.5286(3) 0.6687(2) 0.1219(2) 0.0926(9) 1.000 Uani d ? ?
O(2) 0.5613(2) 0.9028(2) 0.18285(10) 0.0481(5) 1.000 Uani d ? ?
O(3) 0.3868(2) 0.8733(2) 0.07118(11) 0.0604(6) 1.000 Uani d ? ?
O(4) 0.1698(2) 0.8811(3) -0.0015(1) 0.0849(8) 1.000 Uani d ? ?
O(5) 0.3626(2) 0.7557(2) -0.08061(11) 0.0492(5) 1.000 Uani d ? ?
O(6) 0.3195(3) 0.9974(2) -0.0488(1) 0.0878(9) 1.000 Uani d ? ?
O(7) 0.1640(2) 1.1997(2) -0.09013(12) 0.0573(6) 1.000 Uani d ? ?
O(8) 0.3915(2) 1.2033(3) -0.03285(12) 0.0688(7) 1.000 Uani d ? ?
O(9) 0.2429(2) 1.1890(2) 0.06682(11) 0.0506(5) 1.000 Uani d ? ?
O(10) 0.7286(2) 0.4645(2) 0.1657(2) 0.0812(8) 1.000 Uani d ? ?
O(11) 0.0111(2) 1.2169(3) 0.1339(2) 0.0774(8) 1.000 Uani d ? ?
O(12) 0.1664(4) 0.4689(4) 0.1413(3) 0.174(2) 1.000 Uani d ? ?
O(13) 0.3662(4) 0.4999(4) 0.0734(3) 0.154(2) 1.000 Uani d ? ?
N(1) 0.9196(2) 0.5965(2) 0.1979(2) 0.0534(7) 1.000 Uani d ? ?
N(2) 0.4762(2) 1.1705(2) 0.17813(11) 0.0387(5) 1.000 Uani d ? ?
N(3) 0.0336(2) 0.9403(3) 0.1364(1) 0.0513(7) 1.000 Uani d ? ?
C(1) 0.9073(3) 0.6521(3) 0.2881(2) 0.0474(8) 1.000 Uani d ? ?
C(2) 0.9882(3) 0.5891(3) 0.3530(2) 0.0583(9) 1.000 Uani d ? ?
C(3) 0.9652(4) 0.6482(4) 0.4363(2) 0.0658(10) 1.000 Uani d ? ?
C(4) 0.8685(4) 0.7573(4) 0.4543(2) 0.0625(10) 1.000 Uani d ? ?
C(5) 0.7869(3) 0.8144(3) 0.3904(2) 0.0585(9) 1.000 Uani d ? ?
C(6) 0.8094(3) 0.7598(3) 0.3059(2) 0.0536(8) 1.000 Uani d ? ?
C(7) 1.0907(4) 0.4654(5) 0.3345(3) 0.098(2) 1.000 Uani d ? ?
C(8) 0.6762(4) 0.9326(4) 0.4094(3) 0.092(1) 1.000 Uani d ? ?
C(9) 0.4901(2) 1.2318(2) 0.26739(13) 0.0364(6) 1.000 Uani d ? ?
C(10) 0.4137(3) 1.2065(3) 0.3237(2) 0.0448(7) 1.000 Uani d ? ?
C(11) 0.4367(3) 1.2633(3) 0.4091(2) 0.0566(9) 1.000 Uani d ? ?
C(12) 0.5298(3) 1.3358(3) 0.4345(2) 0.0585(9) 1.000 Uani d ? ?
C(13) 0.6043(3) 1.3596(3) 0.3777(2) 0.0544(8) 1.000 Uani d ? ?
C(14) 0.5826(3) 1.3054(3) 0.2922(2) 0.0440(7) 1.000 Uani d ? ?
C(15) 0.3155(3) 1.1257(4) 0.2962(2) 0.0662(10) 1.000 Uani d ? ?
C(16) 0.7064(4) 1.4382(4) 0.4046(2) 0.0860(13) 1.000 Uani d ? ?
C(17) 0.0906(3) 0.9029(3) 0.2206(2) 0.0484(8) 1.000 Uani d ? ?
C(18) 0.0254(3) 0.9679(3) 0.2916(2) 0.0601(10) 1.000 Uani d ? ?
C(19) 0.0855(4) 0.9286(4) 0.3695(2) 0.0694(12) 1.000 Uani d ? ?
C(20) 0.1983(4) 0.8325(4) 0.3751(2) 0.0742(12) 1.000 Uani d ? ?
C(21) 0.2578(4) 0.7703(4) 0.3040(2) 0.0670(11) 1.000 Uani d ? ?
C(22) 0.2009(3) 0.8088(3) 0.2250(2) 0.0513(8) 1.000 Uani d ? ?
C(23) -0.0982(4) 1.0708(4) 0.2843(3) 0.088(1) 1.000 Uani d ? ?
C(24) 0.3844(5) 0.6670(5) 0.3096(3) 0.111(2) 1.000 Uani d ? ?
H(1) 0.9074 0.6629 0.1645 0.042 1.000 Uiso c ? ?
H(2) 0.8889 0.5000 0.1667 0.042 1.000 Uiso c ? ?
H(3) 1.0110 0.5934 0.1878 0.042 1.000 Uiso c ? ?
H(4) 1.0549 0.4030 0.2937 0.115 1.000 Uiso c ? ?
H(5) 1.1585 0.4882 0.3146 0.115 1.000 Uiso c ? ?
H(6) 1.1186 0.4280 0.3869 0.115 1.000 Uiso c ? ?
H(7) 1.0368 0.5925 0.4772 0.042 1.000 Uiso c ? ?
H(8) 0.8586 0.8108 0.5183 0.042 1.000 Uiso c ? ?
H(9) 0.6615 0.9431 0.4673 0.104 1.000 Uiso c ? ?
H(10) 0.6951 1.0114 0.3965 0.104 1.000 Uiso c ? ?
H(11) 0.6004 0.9160 0.3736 0.104 1.000 Uiso c ? ?
H(12) 0.7501 0.7860 0.2578 0.042 1.000 Uiso c ? ?
H(13) 0.5030 1.1934 0.1430 0.042 1.000 Uiso c ? ?
H(14) 0.3940 1.2165 0.1484 0.042 1.000 Uiso c ? ?
H(15) 0.5020 1.0719 0.1727 0.042 1.000 Uiso c ? ?
H(16) 0.2405 1.1795 0.2694 0.076 1.000 Uiso c ? ?
H(17) 0.3486 1.0500 0.2568 0.076 1.000 Uiso c ? ?
H(18) 0.2938 1.0976 0.3448 0.076 1.000 Uiso c ? ?
H(19) 0.3889 1.2552 0.4549 0.042 1.000 Uiso c ? ?
H(20) 0.5550 1.3771 0.4865 0.042 1.000 Uiso c ? ?
H(21) 0.7295 1.4421 0.4650 0.098 1.000 Uiso c ? ?
H(22) 0.7798 1.3974 0.3755 0.098 1.000 Uiso c ? ?
H(23) 0.6741 1.5280 0.3918 0.098 1.000 Uiso c ? ?
H(24) 0.6412 1.3151 0.2477 0.042 1.000 Uiso c ? ?
H(25) 0.0785 0.9270 0.0886 0.042 1.000 Uiso c ? ?
H(26) -0.0003 1.0274 0.1296 0.042 1.000 Uiso c ? ?
H(27) -0.0474 0.9103 0.1233 0.042 1.000 Uiso c ? ?
H(28) -0.0849 1.1459 0.2645 0.099 1.000 Uiso c ? ?
H(29) -0.1604 1.0324 0.2464 0.099 1.000 Uiso c ? ?
H(30) -0.1288 1.0969 0.3400 0.099 1.000 Uiso c ? ?
H(31) 0.0534 0.9718 0.4258 0.042 1.000 Uiso c ? ?
H(32) 0.2430 0.8195 0.4339 0.042 1.000 Uiso c ? ?
H(33) 0.4036 0.6478 0.3669 0.120 1.000 Uiso c ? ?
H(34) 0.3743 0.5867 0.2723 0.120 1.000 Uiso c ? ?
H(35) 0.4499 0.7001 0.2937 0.120 1.000 Uiso c ? ?
H(36) 0.2295 0.7815 0.1614 0.042 1.000 Uiso c ? ?
H(37) 0.7177 0.3821 0.1220 0.042 1.000 Uiso c ? ?
H(38) 0.6596 0.5385 0.1438 0.042 1.000 Uiso c ? ?
H(39) 0.0832 1.2192 0.1047 0.042 1.000 Uiso c ? ?
H(40) -0.0511 1.2520 0.0884 0.042 1.000 Uiso c ? ?
H(41) 0.1024 0.5465 0.1256 0.203 1.000 Uiso c ? ?
H(42) 0.2444 0.4693 0.1188 0.203 1.000 Uiso c ? ?
H(43) 0.3379 0.4448 0.0227 0.187 1.000 Uiso c ? ?
H(44) 0.4482 0.5130 0.0670 0.187 1.000 Uiso c ? ?

loop_
_atom_site_aniso_label
_atom_site_aniso_U_11
_atom_site_aniso_U_22
_atom_site_aniso_U_33
_atom_site_aniso_U_12
_atom_site_aniso_U_13
_atom_site_aniso_U_23
P(1) 0.0367(4) 0.0349(3) 0.0478(4) -0.0051(3) -0.0028(3) 0.0001(3)
P(2) 0.0330(3) 0.0408(4) 0.0364(3) -0.0113(3) 0.0018(2) -0.0030(2)
P(3) 0.0392(4) 0.0357(3) 0.0393(3) -0.0076(3) -0.0009(3) -0.0007(3)
O(1) 0.117(2) 0.0428(13) 0.113(2) -0.022(1) -0.016(2) 0.0154(13)
O(2) 0.0523(11) 0.0491(11) 0.0382(9) -0.0106(9) -0.0010(8) -0.0006(7)
O(3) 0.0385(10) 0.082(2) 0.0419(10) 0.0074(10) -0.0045(8) -0.0055(9)
O(4) 0.0402(12) 0.132(2) 0.074(1) -0.0332(13) 0.0106(10) -0.032(1)
O(5) 0.0546(12) 0.0422(10) 0.0513(10) -0.0201(9) 0.0129(8) -0.0110(8)
O(6) 0.160(3) 0.0386(12) 0.0649(13) -0.004(1) 0.046(2) 0.0046(10)
O(7) 0.0449(11) 0.076(2) 0.0546(11) -0.0192(10) -0.0076(8) 0.0214(10)
O(8) 0.0446(12) 0.098(2) 0.0572(11) -0.0287(12) 0.0138(9) -0.0321(11)
O(9) 0.0440(11) 0.0563(12) 0.0447(10) -0.0062(9) 0.0040(8) -0.0038(8)
O(10) 0.071(2) 0.0478(13) 0.118(2) -0.0248(12) -0.0084(13) -0.0080(12)
O(11) 0.054(1) 0.097(2) 0.081(2) -0.0163(13) 0.0077(11) 0.0106(13)
O(12) 0.152(4) 0.109(3) 0.279(5) -0.066(3) 0.141(4) -0.072(3)
O(13) 0.141(3) 0.129(3) 0.204(4) -0.085(3) 0.103(3) -0.092(3)
N(1) 0.054(2) 0.051(1) 0.059(1) -0.0192(12) 0.0039(11) 0.0068(11)
N(2) 0.0414(12) 0.0413(12) 0.0312(9) -0.0116(9) 0.0031(8) -0.0037(8)
N(3) 0.0383(13) 0.070(2) 0.0493(12) -0.0200(12) 0.0006(9) 0.0101(11)
C(1) 0.048(2) 0.046(2) 0.052(1) -0.0203(13) -0.0038(11) 0.0074(11)
C(2) 0.046(2) 0.053(2) 0.078(2) -0.014(1) -0.009(1) 0.021(2)
C(3) 0.067(2) 0.075(2) 0.058(2) -0.024(2) -0.018(2) 0.025(2)
C(4) 0.076(2) 0.065(2) 0.050(2) -0.027(2) -0.001(1) 0.009(1)
C(5) 0.062(2) 0.056(2) 0.058(2) -0.015(2) 0.003(1) 0.008(1)
C(6) 0.055(2) 0.054(2) 0.050(2) -0.011(1) -0.0105(12) 0.0141(12)
C(7) 0.081(3) 0.082(3) 0.112(3) 0.010(2) -0.008(2) 0.019(2)
C(8) 0.101(3) 0.083(3) 0.081(2) 0.003(2) 0.019(2) 0.006(2)
C(9) 0.0377(13) 0.0331(12) 0.0325(11) -0.0026(10) 0.0019(9) -0.0027(9)
C(10) 0.048(2) 0.038(1) 0.047(1) -0.0046(11) 0.0094(11) 0.0045(10)
C(11) 0.079(2) 0.051(2) 0.0379(13) -0.008(2) 0.0170(13) 0.0011(11)
C(12) 0.071(2) 0.056(2) 0.0357(13) -0.004(2) -0.0032(13) -0.0075(12)
C(13) 0.056(2) 0.049(2) 0.047(1) -0.0083(13) -0.0069(12) -0.0079(12)
C(14) 0.040(1) 0.044(1) 0.0454(13) -0.0121(11) 0.0032(10) -0.0051(10)
C(15) 0.069(2) 0.068(2) 0.071(2) -0.033(2) 0.028(2) -0.005(2)
C(16) 0.071(2) 0.094(3) 0.084(2) -0.038(2) -0.004(2) -0.031(2)
C(17) 0.045(2) 0.055(2) 0.050(1) -0.0258(13) 0.0084(11) -0.0030(12)
C(18) 0.065(2) 0.058(2) 0.063(2) -0.025(2) 0.022(2) -0.004(1)
C(19) 0.098(3) 0.069(2) 0.050(2) -0.035(2) 0.023(2) -0.003(2)
C(20) 0.096(3) 0.087(3) 0.046(2) -0.035(2) -0.000(2) 0.014(2)
C(21) 0.072(2) 0.070(2) 0.061(2) -0.018(2) 0.000(2) 0.017(2)
C(22) 0.049(2) 0.057(2) 0.049(2) -0.018(1) 0.0035(12) 0.0045(12)
C(23) 0.077(3) 0.090(3) 0.094(3) 0.001(2) 0.034(2) 0.007(2)
C(24) 0.102(4) 0.126(4) 0.090(3) 0.021(3) 0.005(2) 0.047(3)

loop_
_geom_bond_atom_site_label_1
_geom_bond_atom_site_label_2
_geom_bond_distance
_geom_bond_site_symmetry_1
_geom_bond_site_symmetry_2
_geom_bond_publ_flag
P1 O1 1.457(4) . . yes
P1 O2 1.472(3) . . yes
P1 O3 1.577(3) . . yes
P1 O8 1.589(4) . . yes
P2 O4 1.452(4) . . yes
P2 O5 1.469(3) . . yes
P2 O3 1.571(3) . . yes
P2 O6 1.582(4) . . yes
P3 O7 1.461(3) . . yes
P3 O9 1.475(3) . . yes
P3 O8 1.580(4) . . yes
P3 O6 1.581(4) . . yes
O10 H38 1.00 . . no
O10 H37 1.02 . . no
O11 H39 0.97 . . no
O11 H40 0.97 . . no
O12 H42 0.96 . . no
O12 H41 0.97 . . no
O13 H44 0.95 . . no
O13 H43 0.96 . . no
N1 H1 0.91 . . no
N1 H3 1.01 . . no
N1 H2 1.14 . . no
N1 C1 1.464(6) . . yes
N2 H13 0.76 . . no
N2 H15 0.98 . . no
N2 H14 0.99 . . no
N2 C9 1.457(5) . . yes
N3 H26 0.91 . . no
N3 H25 0.93 . . no
N3 H27 0.98 . . no
N3 C17 1.467(6) . . yes
C1 C6 1.356(7) . . yes
C1 C2 1.397(7) . . yes
C2 C3 1.390(8) . . ?
C2 C7 1.490(9) . . yes
C3 H7 1.06 . . no
C3 C4 1.357(8) . . yes
C4 H8 1.08 . . no
C4 C5 1.364(7) . . yes
C5 C6 1.396(7) . . yes
C5 C8 1.508(8) . . yes
C7 H5 0.93 . . no
C7 H4 0.95 . . no
C7 H6 0.96 . . no
C8 H9 0.94 . . no
C8 H10 0.95 . . no
C8 H11 0.96 . . no
C9 C14 1.372(6) . . yes
C9 C10 1.391(6) . . yes
C10 C11 1.400(6) . . yes
C10 C15 1.477(7) . . yes
C11 H19 0.97 . . no
C11 C12 1.369(7) . . yes
C12 H20 0.90 . . no
C13 C14 1.391(6) . . yes
C13 C16 1.494(7) . . yes
C14 H24 1.04 . . no
C15 H17 0.95 . . no
C15 H18 0.95 . . no
C15 H16 0.95 . . no
C16 H22 0.94 . . no
C16 H21 0.96 . . no
C16 H23 0.96 . . no
C17 C22 1.342(7) . . yes
C17 C18 1.397(7) . . yes
C18 C19 1.393(8) . . yes
C18 C23 1.493(9) . . yes
C19 H31 1.00 . . no
C20 C21 1.363(8) . . yes
C21 C22 1.398(7) . . yes
C21 C24 1.516(9) . . yes
C22 H36 1.07 . . no
C23 H28 0.94 . . no
C23 H29 0.95 . . no
C23 H30 0.96 . . no
C24 H35 0.94 . . no
C24 H33 0.95 . . no
C24 H34 0.96 . . no
